data_7234429
loop_
_publ_author_name
'Xuan Zhang'
'Haomiao Xie'
'Maria Ballesteros-Rivas'
'Zhao-Xi Wang'
'Kim R. Dunbar'

_publ_section_title
;
 Structural distortions of the spin-crossover material
 [Co(pyterpy)2](TCNQ)2 mediated by supramolecular interactions
;
_journal_name_full 'Journal of Materials Chemistry C'
_journal_page_first 9292
_journal_page_last 9298
_journal_paper_doi 10.1039/C5TC01851J
_journal_volume 3
_journal_year 2015
_chemical_formula_moiety 'C40 H28 Co N8, 2(C12 H4 N4), C3 H7 N O, C H4 O'
_chemical_formula_sum 'C68 H47 Co N17 O2'
_chemical_formula_weight 1193.15
_chemical_name_common Co(pyterpy)2(TCNQ)2_DMF_MeOH
_chemical_name_systematic
;
Cobalt(II) bis-(4?-(4???-pyridyl)- 2,2?:6?,2??-terpyridine) 
tetracyanoquinodimethane N,N-dimethyl formamide methanol
;
_space_group_crystal_system triclinic
_space_group_IT_number 2
_space_group_name_Hall '-P 1'
_space_group_name_H-M_alt 'P -1'
_atom_sites_solution_hydrogens geom
_atom_sites_solution_primary direct
_cell_angle_alpha 74.249(7)
_cell_angle_beta 81.736(8)
_cell_angle_gamma 85.755(7)
_cell_formula_units_Z 2
_cell_length_a 8.911(5)
_cell_length_b 13.921(8)
_cell_length_c 24.708(15)
_cell_measurement_reflns_used 8222
_cell_measurement_temperature 110.15
_cell_measurement_theta_max 26.23
_cell_measurement_theta_min 2.31
_cell_volume 2917(3)
_computing_cell_refinement 'SAINT v8.34A (Bruker, 2013)'
_computing_data_reduction 'SAINT v8.34A (Bruker, 2013)'
_computing_molecular_graphics 'Olex2 (Dolomanov et al., 2009)'
_computing_publication_material 'Olex2 (Dolomanov et al., 2009)'
_computing_structure_refinement 'ShelXL (Sheldrick, 2008)'
_computing_structure_solution 'ShelXT (Sheldrick, 2015)'
_diffrn_ambient_temperature 110.15
_diffrn_measured_fraction_theta_full 0.998
_diffrn_measured_fraction_theta_max 0.996
_diffrn_measurement_device_type 'Bruker APEX-II CCD'
_diffrn_measurement_method '\f and \w scans'
_diffrn_radiation_type MoK\a
_diffrn_radiation_wavelength 0.71073
_diffrn_reflns_av_R_equivalents 0.0983
_diffrn_reflns_av_unetI/netI 0.0935
_diffrn_reflns_Laue_measured_fraction_full 0.998
_diffrn_reflns_Laue_measured_fraction_max 0.996
_diffrn_reflns_limit_h_max 10
_diffrn_reflns_limit_h_min -10
_diffrn_reflns_limit_k_max 17
_diffrn_reflns_limit_k_min -17
_diffrn_reflns_limit_l_max 30
_diffrn_reflns_limit_l_min -30
_diffrn_reflns_number 30512
_diffrn_reflns_point_group_measured_fraction_full 0.998
_diffrn_reflns_point_group_measured_fraction_max 0.996
_diffrn_reflns_theta_full 25.242
_diffrn_reflns_theta_max 26.022
_diffrn_reflns_theta_min 1.521
_diffrn_standards_number 0
_exptl_absorpt_coefficient_mu 0.358
_exptl_absorpt_correction_T_max 0.7454
_exptl_absorpt_correction_T_min 0.6424
_exptl_absorpt_correction_type multi-scan
_exptl_absorpt_process_details
;
SADABS-2012/1 (Bruker,2012) was used for absorption correction.
wR2(int) was 0.0804 before and 0.0539 after correction.
The Ratio of minimum to maximum transmission is 0.8618.
The \l/2 correction factor is 0.0015.
;
_exptl_crystal_colour violet
_exptl_crystal_colour_primary violet
_exptl_crystal_density_diffrn 1.358
_exptl_crystal_description needle
_exptl_crystal_F_000 1234
_exptl_crystal_size_max 0.25
_exptl_crystal_size_mid 0.13
_exptl_crystal_size_min 0.08
_refine_diff_density_max 0.988
_refine_diff_density_min -0.676
_refine_diff_density_rms 0.080
_refine_ls_extinction_coef .
_refine_ls_extinction_method none
_refine_ls_goodness_of_fit_ref 1.058
_refine_ls_hydrogen_treatment constr
_refine_ls_matrix_type full
_refine_ls_number_parameters 797
_refine_ls_number_reflns 11425
_refine_ls_number_restraints 0
_refine_ls_restrained_S_all 1.058
_refine_ls_R_factor_all 0.0759
_refine_ls_R_factor_gt 0.0508
_refine_ls_shift/su_max 0.001
_refine_ls_shift/su_mean 0.000
_refine_ls_structure_factor_coef Fsqd
_refine_ls_weighting_details 'w=1/[\s^2^(Fo^2^)+(0.0636P)^2^] where P=(Fo^2^+2Fc^2^)/3'
_refine_ls_weighting_scheme calc
_refine_ls_wR_factor_gt 0.1228
_refine_ls_wR_factor_ref 0.1379
_reflns_Friedel_coverage 0.000
_reflns_Friedel_fraction_full .
_reflns_Friedel_fraction_max .
_reflns_number_gt 8274
_reflns_number_total 11425
_reflns_threshold_expression 'I > 2\s(I)'
_cod_data_source_file J-Mater-Chem-C-2015-3-9292.cif
_cod_data_source_block 5-110K
_cod_database_code 7234429
_shelx_space_group_comment
;
The symmetry employed for this shelxl refinement is uniquely defined
by the following loop, which should always be used as a source of
symmetry information in preference to the above space-group names.
They are only intended as comments.
;
_shelx_estimated_absorpt_t_max 0.972
_shelx_estimated_absorpt_t_min 0.916
_olex2_refinement_description
;
1. Fixed Uiso
 At 1.2 times of:
  All C(H) groups
 At 1.5 times of:
  All C(H,H,H) groups, All O(H) groups
2.a Aromatic/amide H refined with riding coordinates:
 C2(H2), C4(H4), C7(H7), C8(H8), C9(H9), C10(H10), C11(H11), C12(H12),
 C13(H13), C14(H14), C17(H17), C18(H18), C19(H19), C20(H20), C22(H22), C24(H24),
  C27(H27), C28(H28), C29(H29), C30(H30), C31(H31), C32(H32), C33(H33),
 C34(H34), C37(H37), C38(H38), C39(H39), C40(H40), C57(H57), C58(H58), C60(H60),
  C61(H61), C45(H45), C46(H46), C48(H48), C49(H49), C65(H65)
2.b Idealised Me refined as rotating group:
 C66(H66A,H66B,H66C), C67(H67A,H67B,H67C), C68(H68A,H68B,H68C)
2.c Idealised tetrahedral OH refined as rotating group:
 O2(H2A)
;

loop_
_space_group_symop_operation_xyz
'x, y, z'
'-x, -y, -z'

loop_
_atom_site_label
_atom_site_type_symbol
_atom_site_fract_x
_atom_site_fract_y
_atom_site_fract_z
_atom_site_U_iso_or_equiv
_atom_site_adp_type
_atom_site_occupancy
_atom_site_site_symmetry_order
_atom_site_calc_flag
_atom_site_refinement_flags_posn
_atom_site_refinement_flags_adp
_atom_site_refinement_flags_occupancy
_atom_site_disorder_assembly
_atom_site_disorder_group
Co1 Co 0.12437(4) 0.68311(2) 0.23620(2) 0.01413(11) Uani 1 1 d . . . . .
N1 N 0.1124(2) 0.61070(14) 0.31668(8) 0.0166(4) Uani 1 1 d . . . . .
N2 N 0.3371(2) 0.72609(14) 0.26100(9) 0.0203(5) Uani 1 1 d . . . . .
N3 N -0.0969(2) 0.61097(14) 0.25245(9) 0.0220(5) Uani 1 1 d . . . . .
N4 N 0.1587(2) 0.75078(14) 0.15841(8) 0.0162(4) Uani 1 1 d . . . . .
N5 N 0.2370(2) 0.57211(14) 0.20669(9) 0.0192(5) Uani 1 1 d . . . . .
N6 N 0.0276(2) 0.81734(14) 0.23889(9) 0.0194(5) Uani 1 1 d . . . . .
N7 N 0.1599(3) 0.27605(16) 0.58806(9) 0.0305(6) Uani 1 1 d . . . . .
N8 N 0.4468(3) 1.02792(15) -0.11638(10) 0.0303(6) Uani 1 1 d . . . . .
C1 C 0.2260(3) 0.61580(17) 0.34690(10) 0.0174(5) Uani 1 1 d . . . . .
C2 C 0.2355(3) 0.55237(18) 0.40025(11) 0.0223(6) Uani 1 1 d . . . . .
H2 H 0.3156 0.5581 0.4206 0.027 Uiso 1 1 calc R . . . .
C3 C 0.1279(3) 0.48013(17) 0.42415(10) 0.0184(5) Uani 1 1 d . . . . .
C4 C 0.0102(3) 0.47686(17) 0.39288(10) 0.0200(6) Uani 1 1 d . . . . .
H4 H -0.0659 0.4290 0.4080 0.024 Uiso 1 1 calc R . . . .
C5 C 0.0041(3) 0.54288(17) 0.34009(11) 0.0183(5) Uani 1 1 d . . . . .
C6 C -0.1179(3) 0.54603(17) 0.30404(11) 0.0209(6) Uani 1 1 d . . . . .
C7 C -0.2459(3) 0.4886(2) 0.32285(12) 0.0329(7) Uani 1 1 d . . . . .
H7 H -0.2584 0.4433 0.3595 0.040 Uiso 1 1 calc R . . . .
C8 C -0.3551(3) 0.4995(2) 0.28640(13) 0.0382(8) Uani 1 1 d . . . . .
H8 H -0.4431 0.4607 0.2978 0.046 Uiso 1 1 calc R . . . .
C9 C -0.3350(3) 0.5671(2) 0.23351(13) 0.0333(7) Uani 1 1 d . . . . .
H9 H -0.4092 0.5763 0.2083 0.040 Uiso 1 1 calc R . . . .
C10 C -0.2045(3) 0.62050(18) 0.21835(12) 0.0266(6) Uani 1 1 d . . . . .
H10 H -0.1900 0.6664 0.1819 0.032 Uiso 1 1 calc R . . . .
C11 C 0.4423(3) 0.79023(18) 0.23104(11) 0.0242(6) Uani 1 1 d . . . . .
H11 H 0.4401 0.8158 0.1914 0.029 Uiso 1 1 calc R . . . .
C12 C 0.5545(3) 0.82089(19) 0.25557(12) 0.0275(6) Uani 1 1 d . . . . .
H12 H 0.6287 0.8654 0.2328 0.033 Uiso 1 1 calc R . . . .
C13 C 0.5570(3) 0.78597(19) 0.31326(12) 0.0303(7) Uani 1 1 d . . . . .
H13 H 0.6321 0.8064 0.3310 0.036 Uiso 1 1 calc R . . . .
C14 C 0.4473(3) 0.72023(19) 0.34480(11) 0.0255(6) Uani 1 1 d . . . . .
H14 H 0.4445 0.6962 0.3848 0.031 Uiso 1 1 calc R . . . .
C15 C 0.3421(3) 0.69028(17) 0.31723(11) 0.0199(6) Uani 1 1 d . . . . .
C16 C 0.1388(3) 0.40877(17) 0.48045(11) 0.0203(6) Uani 1 1 d . . . . .
C17 C 0.2353(3) 0.42492(18) 0.51668(11) 0.0246(6) Uani 1 1 d . . . . .
H17 H 0.2965 0.4818 0.5055 0.030 Uiso 1 1 calc R . . . .
C18 C 0.2407(3) 0.35754(19) 0.56881(12) 0.0280(6) Uani 1 1 d . . . . .
H18 H 0.3071 0.3703 0.5927 0.034 Uiso 1 1 calc R . . . .
C19 C 0.0674(4) 0.2612(2) 0.55290(13) 0.0413(8) Uani 1 1 d . . . . .
H19 H 0.0077 0.2037 0.5653 0.050 Uiso 1 1 calc R . . . .
C20 C 0.0535(3) 0.3237(2) 0.50024(13) 0.0372(8) Uani 1 1 d . . . . .
H20 H -0.0142 0.3090 0.4774 0.045 Uiso 1 1 calc R . . . .
C21 C 0.2435(3) 0.70422(16) 0.12249(10) 0.0165(5) Uani 1 1 d . . . . .
C22 C 0.2906(3) 0.75575(17) 0.06690(10) 0.0176(5) Uani 1 1 d . . . . .
H22 H 0.3484 0.7222 0.0417 0.021 Uiso 1 1 calc R . . . .
C23 C 0.2524(3) 0.85738(17) 0.04819(10) 0.0179(5) Uani 1 1 d . . . . .
C24 C 0.1630(3) 0.90352(17) 0.08569(10) 0.0181(5) Uani 1 1 d . . . . .
H24 H 0.1329 0.9721 0.0736 0.022 Uiso 1 1 calc R . . . .
C25 C 0.1183(3) 0.84847(16) 0.14089(11) 0.0175(5) Uani 1 1 d . . . . .
C26 C 0.0380(3) 0.88637(17) 0.18718(10) 0.0187(5) Uani 1 1 d . . . . .
C27 C -0.0192(3) 0.98346(18) 0.18146(11) 0.0246(6) Uani 1 1 d . . . . .
H27 H -0.0116 1.0304 0.1453 0.029 Uiso 1 1 calc R . . . .
C28 C -0.0882(3) 1.01111(19) 0.22968(12) 0.0281(6) Uani 1 1 d . . . . .
H28 H -0.1273 1.0774 0.2268 0.034 Uiso 1 1 calc R . . . .
C29 C -0.0990(3) 0.94092(19) 0.28154(12) 0.0270(6) Uani 1 1 d . . . . .
H29 H -0.1464 0.9582 0.3148 0.032 Uiso 1 1 calc R . . . .
C30 C -0.0398(3) 0.84510(19) 0.28454(11) 0.0241(6) Uani 1 1 d . . . . .
H30 H -0.0473 0.7972 0.3204 0.029 Uiso 1 1 calc R . . . .
C31 C 0.2765(3) 0.47965(17) 0.23677(11) 0.0226(6) Uani 1 1 d . . . . .
H31 H 0.2390 0.4585 0.2760 0.027 Uiso 1 1 calc R . . . .
C32 C 0.3700(3) 0.41469(18) 0.21230(11) 0.0231(6) Uani 1 1 d . . . . .
H32 H 0.3970 0.3502 0.2345 0.028 Uiso 1 1 calc R . . . .
C33 C 0.4233(3) 0.44467(18) 0.15551(11) 0.0232(6) Uani 1 1 d . . . . .
H33 H 0.4885 0.4014 0.1381 0.028 Uiso 1 1 calc R . . . .
C34 C 0.3810(3) 0.53860(17) 0.12376(11) 0.0201(6) Uani 1 1 d . . . . .
H34 H 0.4154 0.5602 0.0843 0.024 Uiso 1 1 calc R . . . .
C35 C 0.2876(3) 0.60023(16) 0.15073(10) 0.0171(5) Uani 1 1 d . . . . .
C36 C 0.3181(3) 0.91590(17) -0.00902(10) 0.0187(5) Uani 1 1 d . . . . .
C37 C 0.4648(3) 0.89505(18) -0.03172(11) 0.0236(6) Uani 1 1 d . . . . .
H37 H 0.5247 0.8423 -0.0110 0.028 Uiso 1 1 calc R . . . .
C38 C 0.5226(3) 0.95169(19) -0.08455(12) 0.0298(7) Uani 1 1 d . . . . .
H38 H 0.6229 0.9356 -0.0994 0.036 Uiso 1 1 calc R . . . .
C39 C 0.3069(3) 1.04799(18) -0.09382(11) 0.0266(6) Uani 1 1 d . . . . .
H39 H 0.2508 1.1022 -0.1152 0.032 Uiso 1 1 calc R . . . .
C40 C 0.2378(3) 0.99553(17) -0.04158(11) 0.0218(6) Uani 1 1 d . . . . .
H40 H 0.1373 1.0133 -0.0280 0.026 Uiso 1 1 calc R . . . .
N13 N 0.9494(3) 0.85757(15) -0.03926(10) 0.0297(6) Uani 1 1 d . . . . .
N14 N 0.6095(3) 0.71632(15) 0.10245(10) 0.0267(5) Uani 1 1 d . . . . .
N15 N 1.4972(3) 0.35440(15) 0.02176(10) 0.0280(5) Uani 1 1 d . . . . .
N16 N 1.1610(3) 0.18703(17) 0.15592(11) 0.0368(6) Uani 1 1 d . . . . .
C53 C 0.8584(3) 0.70047(17) 0.03762(10) 0.0186(5) Uani 1 1 d . . . . .
C54 C 0.7207(3) 0.70983(17) 0.07246(11) 0.0200(6) Uani 1 1 d . . . . .
C55 C 0.9081(3) 0.78705(18) -0.00488(11) 0.0207(6) Uani 1 1 d . . . . .
C56 C 0.9487(3) 0.61112(17) 0.04746(10) 0.0183(5) Uani 1 1 d . . . . .
C57 C 0.9026(3) 0.52443(17) 0.09216(11) 0.0202(6) Uani 1 1 d . . . . .
H57 H 0.8089 0.5266 0.1157 0.024 Uiso 1 1 calc R . . . .
C58 C 0.9920(3) 0.43869(17) 0.10134(10) 0.0204(6) Uani 1 1 d . . . . .
H58 H 0.9591 0.3822 0.1311 0.024 Uiso 1 1 calc R . . . .
C59 C 1.1329(3) 0.43275(17) 0.06721(10) 0.0182(5) Uani 1 1 d . . . . .
C60 C 1.1784(3) 0.51876(17) 0.02322(11) 0.0188(5) Uani 1 1 d . . . . .
H60 H 1.2725 0.5168 -0.0001 0.023 Uiso 1 1 calc R . . . .
C61 C 1.0891(3) 0.60424(17) 0.01393(11) 0.0198(6) Uani 1 1 d . . . . .
H61 H 1.1224 0.6605 -0.0159 0.024 Uiso 1 1 calc R . . . .
C62 C 1.2296(3) 0.34603(17) 0.07683(11) 0.0197(6) Uani 1 1 d . . . . .
C63 C 1.3762(3) 0.34849(17) 0.04630(11) 0.0196(6) Uani 1 1 d . . . . .
C64 C 1.1913(3) 0.25841(19) 0.12071(11) 0.0233(6) Uani 1 1 d . . . . .
N9 N 0.6135(4) 1.1843(2) 0.28800(12) 0.0563(8) Uani 1 1 d . . . . .
N10 N 0.8937(3) 1.2379(2) 0.40628(12) 0.0515(8) Uani 1 1 d . . . . .
N11 N 0.3544(3) 0.64338(19) 0.51338(14) 0.0543(8) Uani 1 1 d . . . . .
N12 N 0.6399(3) 0.67921(18) 0.63515(12) 0.0424(7) Uani 1 1 d . . . . .
C41 C 0.7043(3) 1.12453(19) 0.38623(12) 0.0298(7) Uani 1 1 d . . . . .
C42 C 0.8080(4) 1.1865(2) 0.39769(13) 0.0355(7) Uani 1 1 d . . . . .
C43 C 0.6534(4) 1.1579(2) 0.33189(13) 0.0358(7) Uani 1 1 d . . . . .
C44 C 0.6626(3) 1.03183(19) 0.42464(12) 0.0266(6) Uani 1 1 d . . . . .
C45 C 0.5611(3) 0.96977(19) 0.41169(12) 0.0294(7) Uani 1 1 d . . . . .
H45 H 0.5223 0.9903 0.3763 0.035 Uiso 1 1 calc R . . . .
C46 C 0.5182(3) 0.88148(19) 0.44885(12) 0.0299(7) Uani 1 1 d . . . . .
H46 H 0.4488 0.8422 0.4392 0.036 Uiso 1 1 calc R . . . .
C47 C 0.5762(3) 0.84673(18) 0.50242(12) 0.0254(6) Uani 1 1 d . . . . .
C48 C 0.6794(3) 0.90830(19) 0.51461(12) 0.0303(7) Uani 1 1 d . . . . .
H48 H 0.7209 0.8871 0.5494 0.036 Uiso 1 1 calc R . . . .
C49 C 0.7204(3) 0.99727(19) 0.47755(12) 0.0295(7) Uani 1 1 d . . . . .
H49 H 0.7891 1.0370 0.4873 0.035 Uiso 1 1 calc R . . . .
C50 C 0.5322(3) 0.75536(18) 0.54060(12) 0.0276(6) Uani 1 1 d . . . . .
C51 C 0.5924(3) 0.71502(19) 0.59286(13) 0.0309(7) Uani 1 1 d . . . . .
C52 C 0.4336(3) 0.6931(2) 0.52609(13) 0.0349(7) Uani 1 1 d . . . . .
O1 O -0.1848(3) 0.0895(2) 0.61521(16) 0.1013(13) Uani 1 1 d . . . . .
N17 N -0.2090(4) -0.0570(2) 0.68097(14) 0.0563(8) Uani 1 1 d . . . . .
C65 C -0.1556(4) 0.0007(3) 0.62807(17) 0.0630(12) Uani 1 1 d . . . . .
H65 H -0.0956 -0.0293 0.6016 0.076 Uiso 1 1 calc R . . . .
C66 C -0.2996(5) -0.0163(3) 0.7263(2) 0.0760(13) Uani 1 1 d . . . . .
H66A H -0.2427 -0.0280 0.7587 0.114 Uiso 1 1 calc GR . . . .
H66B H -0.3964 -0.0498 0.7384 0.114 Uiso 1 1 calc GR . . . .
H66C H -0.3189 0.0556 0.7113 0.114 Uiso 1 1 calc GR . . . .
C67 C -0.1789(5) -0.1653(3) 0.69675(19) 0.0784(13) Uani 1 1 d . . . . .
H67A H -0.1184 -0.1850 0.6648 0.118 Uiso 1 1 calc GR . . . .
H67B H -0.2752 -0.1994 0.7063 0.118 Uiso 1 1 calc GR . . . .
H67C H -0.1228 -0.1838 0.7296 0.118 Uiso 1 1 calc GR . . . .
O2 O 0.7065(4) 1.27326(19) 0.16828(11) 0.0706(8) Uani 1 1 d . . . . .
H2A H 0.6926 1.2435 0.2030 0.106 Uiso 1 1 calc GR . . . .
C68 C 0.6932(6) 1.2076(3) 0.13702(17) 0.0855(17) Uani 1 1 d . . . . .
H68A H 0.6523 1.2431 0.1019 0.128 Uiso 1 1 calc GR . . . .
H68B H 0.6246 1.1550 0.1590 0.128 Uiso 1 1 calc GR . . . .
H68C H 0.7933 1.1776 0.1277 0.128 Uiso 1 1 calc GR . . . .

loop_
_atom_site_aniso_label
_atom_site_aniso_U_11
_atom_site_aniso_U_22
_atom_site_aniso_U_33
_atom_site_aniso_U_23
_atom_site_aniso_U_13
_atom_site_aniso_U_12
Co1 0.0185(2) 0.01192(17) 0.01025(18) 0.00095(12) -0.00334(14) -0.00157(13)
N1 0.0170(11) 0.0156(10) 0.0158(11) -0.0018(8) -0.0016(9) -0.0016(8)
N2 0.0233(12) 0.0177(10) 0.0183(12) -0.0004(9) -0.0037(10) -0.0043(9)
N3 0.0263(12) 0.0190(11) 0.0212(12) -0.0026(9) -0.0103(10) 0.0002(9)
N4 0.0181(11) 0.0150(10) 0.0148(11) -0.0024(8) -0.0025(9) -0.0006(8)
N5 0.0195(11) 0.0173(10) 0.0184(12) 0.0015(8) -0.0059(10) -0.0026(8)
N6 0.0205(12) 0.0213(11) 0.0159(11) -0.0026(9) -0.0024(9) -0.0058(9)
N7 0.0363(14) 0.0313(13) 0.0172(12) 0.0042(10) -0.0012(11) -0.0030(11)
N8 0.0442(16) 0.0212(12) 0.0213(13) -0.0018(10) 0.0045(12) -0.0063(10)
C1 0.0188(13) 0.0175(12) 0.0172(13) -0.0063(10) -0.0032(11) -0.0006(10)
C2 0.0248(15) 0.0248(13) 0.0175(14) -0.0023(11) -0.0082(12) -0.0045(11)
C3 0.0221(14) 0.0164(12) 0.0155(13) -0.0028(10) -0.0022(11) 0.0007(10)
C4 0.0229(14) 0.0172(12) 0.0195(14) -0.0023(10) -0.0042(12) -0.0044(10)
C5 0.0168(13) 0.0198(12) 0.0185(13) -0.0061(10) -0.0010(11) -0.0016(10)
C6 0.0234(14) 0.0202(13) 0.0197(14) -0.0044(10) -0.0058(12) -0.0018(10)
C7 0.0310(17) 0.0380(16) 0.0282(17) 0.0004(13) -0.0102(14) -0.0131(13)
C8 0.0294(17) 0.0471(18) 0.0391(19) -0.0060(15) -0.0120(15) -0.0141(14)
C9 0.0332(17) 0.0364(16) 0.0347(18) -0.0083(13) -0.0203(15) -0.0019(13)
C10 0.0348(16) 0.0240(14) 0.0229(15) -0.0045(11) -0.0141(13) 0.0001(12)
C11 0.0291(15) 0.0214(13) 0.0188(14) 0.0002(11) 0.0007(12) -0.0068(11)
C12 0.0270(15) 0.0254(14) 0.0269(16) -0.0011(12) 0.0011(13) -0.0117(12)
C13 0.0287(16) 0.0327(15) 0.0310(17) -0.0049(12) -0.0101(14) -0.0116(12)
C14 0.0292(16) 0.0296(14) 0.0162(14) 0.0003(11) -0.0071(12) -0.0079(12)
C15 0.0198(14) 0.0197(12) 0.0194(14) -0.0026(10) -0.0036(11) -0.0024(10)
C16 0.0218(14) 0.0201(13) 0.0169(13) -0.0012(10) -0.0036(11) 0.0006(10)
C17 0.0297(15) 0.0227(13) 0.0209(14) -0.0022(11) -0.0067(13) -0.0039(11)
C18 0.0315(16) 0.0323(15) 0.0195(15) -0.0043(12) -0.0073(13) 0.0011(12)
C19 0.047(2) 0.0386(17) 0.0315(18) 0.0105(14) -0.0126(16) -0.0190(15)
C20 0.0426(19) 0.0372(17) 0.0280(17) 0.0083(13) -0.0157(15) -0.0183(14)
C21 0.0173(13) 0.0163(12) 0.0165(13) -0.0028(10) -0.0059(11) -0.0038(10)
C22 0.0190(13) 0.0192(12) 0.0145(13) -0.0035(10) -0.0030(11) -0.0024(10)
C23 0.0210(14) 0.0174(12) 0.0153(13) -0.0031(10) -0.0046(11) -0.0010(10)
C24 0.0202(14) 0.0142(12) 0.0186(14) -0.0011(10) -0.0047(11) 0.0003(10)
C25 0.0181(13) 0.0149(12) 0.0201(14) -0.0038(10) -0.0057(11) 0.0000(10)
C26 0.0201(14) 0.0195(12) 0.0164(13) -0.0029(10) -0.0041(11) -0.0038(10)
C27 0.0301(16) 0.0208(13) 0.0216(14) -0.0034(11) -0.0040(13) -0.0003(11)
C28 0.0333(17) 0.0235(14) 0.0289(16) -0.0116(12) -0.0001(13) 0.0004(12)
C29 0.0260(15) 0.0322(15) 0.0262(16) -0.0161(12) 0.0030(13) -0.0033(12)
C30 0.0255(15) 0.0295(14) 0.0163(14) -0.0045(11) 0.0005(12) -0.0072(11)
C31 0.0236(14) 0.0195(13) 0.0216(14) 0.0017(11) -0.0052(12) -0.0034(11)
C32 0.0257(15) 0.0149(12) 0.0266(15) 0.0002(11) -0.0075(13) -0.0012(10)
C33 0.0265(15) 0.0191(13) 0.0268(15) -0.0081(11) -0.0097(13) 0.0001(11)
C34 0.0221(14) 0.0189(12) 0.0210(14) -0.0056(10) -0.0071(12) -0.0016(10)
C35 0.0186(13) 0.0160(12) 0.0174(13) -0.0022(10) -0.0076(11) -0.0030(10)
C36 0.0267(15) 0.0165(12) 0.0141(13) -0.0046(10) -0.0040(11) -0.0027(10)
C37 0.0272(15) 0.0189(13) 0.0230(15) -0.0038(11) -0.0015(12) -0.0009(11)
C38 0.0339(17) 0.0237(14) 0.0297(16) -0.0065(12) 0.0041(14) -0.0055(12)
C39 0.0413(18) 0.0178(13) 0.0191(14) -0.0009(11) -0.0061(13) -0.0015(12)
C40 0.0283(15) 0.0194(13) 0.0171(14) -0.0036(10) -0.0038(12) -0.0006(11)
N13 0.0360(14) 0.0191(12) 0.0331(14) -0.0055(10) -0.0046(12) 0.0003(10)
N14 0.0248(13) 0.0252(12) 0.0291(14) -0.0051(10) -0.0059(12) 0.0021(10)
N15 0.0295(14) 0.0240(12) 0.0303(14) -0.0066(10) -0.0053(12) 0.0019(10)
N16 0.0435(16) 0.0270(13) 0.0332(15) 0.0035(11) -0.0046(13) -0.0022(11)
C53 0.0210(14) 0.0176(12) 0.0183(13) -0.0058(10) -0.0043(11) 0.0008(10)
C54 0.0264(16) 0.0137(12) 0.0219(14) -0.0034(10) -0.0129(13) 0.0006(10)
C55 0.0228(14) 0.0178(13) 0.0231(14) -0.0075(11) -0.0059(12) 0.0025(10)
C56 0.0227(14) 0.0172(12) 0.0172(13) -0.0057(10) -0.0075(11) -0.0016(10)
C57 0.0205(14) 0.0226(13) 0.0176(13) -0.0059(10) -0.0018(11) -0.0019(10)
C58 0.0258(15) 0.0184(12) 0.0152(13) -0.0003(10) -0.0042(12) -0.0026(10)
C59 0.0215(14) 0.0179(12) 0.0171(13) -0.0056(10) -0.0071(11) -0.0008(10)
C60 0.0183(13) 0.0198(12) 0.0197(14) -0.0065(10) -0.0034(11) -0.0023(10)
C61 0.0240(14) 0.0167(12) 0.0182(13) -0.0018(10) -0.0049(12) -0.0041(10)
C62 0.0234(14) 0.0182(12) 0.0177(13) -0.0040(10) -0.0045(12) -0.0014(10)
C63 0.0257(16) 0.0152(12) 0.0179(14) -0.0037(10) -0.0056(12) 0.0015(10)
C64 0.0244(15) 0.0241(14) 0.0215(15) -0.0060(12) -0.0061(12) 0.0042(11)
N9 0.085(2) 0.0474(17) 0.0331(18) -0.0011(13) -0.0131(17) -0.0074(16)
N10 0.060(2) 0.0465(17) 0.0484(19) -0.0110(14) 0.0004(16) -0.0241(15)
N11 0.059(2) 0.0359(15) 0.073(2) -0.0166(15) -0.0136(17) -0.0155(14)
N12 0.0514(18) 0.0306(14) 0.0406(17) -0.0012(12) -0.0062(14) -0.0016(12)
C41 0.0354(17) 0.0254(14) 0.0272(16) -0.0041(12) -0.0019(14) -0.0063(12)
C42 0.0442(19) 0.0291(16) 0.0298(17) -0.0049(13) 0.0040(15) -0.0075(14)
C43 0.049(2) 0.0268(15) 0.0288(18) -0.0042(13) 0.0003(15) -0.0051(13)
C44 0.0296(16) 0.0231(14) 0.0262(15) -0.0067(11) 0.0008(13) -0.0025(11)
C45 0.0376(17) 0.0278(14) 0.0244(15) -0.0076(12) -0.0081(14) -0.0010(12)
C46 0.0348(17) 0.0247(14) 0.0335(17) -0.0109(12) -0.0074(14) -0.0040(12)
C47 0.0288(15) 0.0196(13) 0.0284(16) -0.0085(11) -0.0018(13) -0.0003(11)
C48 0.0407(18) 0.0280(15) 0.0231(15) -0.0054(12) -0.0078(14) -0.0041(13)
C49 0.0356(17) 0.0274(15) 0.0285(16) -0.0096(12) -0.0047(14) -0.0097(12)
C50 0.0322(16) 0.0211(13) 0.0284(16) -0.0066(12) -0.0002(13) -0.0017(12)
C51 0.0387(18) 0.0180(13) 0.0321(17) -0.0029(12) 0.0015(15) -0.0026(12)
C52 0.0381(18) 0.0230(14) 0.0418(19) -0.0064(13) -0.0025(15) -0.0034(13)
O1 0.076(2) 0.0639(19) 0.139(3) 0.0379(19) -0.043(2) -0.0339(16)
N17 0.064(2) 0.0449(17) 0.059(2) -0.0036(15) -0.0182(18) -0.0127(15)
C65 0.055(2) 0.074(3) 0.052(3) 0.008(2) -0.020(2) -0.029(2)
C66 0.067(3) 0.045(2) 0.113(4) -0.032(2) 0.017(3) 0.0041(19)
C67 0.113(4) 0.045(2) 0.074(3) -0.013(2) -0.005(3) -0.009(2)
O2 0.095(2) 0.0638(17) 0.0447(16) -0.0105(13) 0.0128(17) -0.0052(15)
C68 0.159(5) 0.051(2) 0.060(3) -0.021(2) -0.062(3) 0.030(3)

loop_
_atom_type_symbol
_atom_type_description
_atom_type_scat_dispersion_real
_atom_type_scat_dispersion_imag
_atom_type_scat_source
C C 0.0033 0.0016 'International Tables Vol C Tables 4.2.6.8 and 6.1.1.4'
H H 0.0000 0.0000 'International Tables Vol C Tables 4.2.6.8 and 6.1.1.4'
Co Co 0.3494 0.9721 'International Tables Vol C Tables 4.2.6.8 and 6.1.1.4'
N N 0.0061 0.0033 'International Tables Vol C Tables 4.2.6.8 and 6.1.1.4'
O O 0.0106 0.0060 'International Tables Vol C Tables 4.2.6.8 and 6.1.1.4'

loop_
_geom_angle_atom_site_label_1
_geom_angle_atom_site_label_2
_geom_angle_atom_site_label_3
_geom_angle
_geom_angle_site_symmetry_1
_geom_angle_site_symmetry_3
N1 Co1 N2 77.47(8) . .
N1 Co1 N3 77.30(8) . .
N1 Co1 N5 95.76(9) . .
N1 Co1 N6 102.68(9) . .
N3 Co1 N2 154.63(8) . .
N4 Co1 N1 173.86(8) . .
N4 Co1 N2 97.33(8) . .
N4 Co1 N3 108.01(8) . .
N4 Co1 N5 81.00(9) . .
N4 Co1 N6 80.40(9) . .
N5 Co1 N2 91.61(8) . .
N5 Co1 N3 93.50(9) . .
N6 Co1 N2 89.84(8) . .
N6 Co1 N3 93.10(9) . .
N6 Co1 N5 161.37(9) . .
C1 N1 Co1 120.21(16) . .
C5 N1 Co1 120.09(16) . .
C5 N1 C1 118.8(2) . .
C11 N2 Co1 130.14(17) . .
C11 N2 C15 117.9(2) . .
C15 N2 Co1 111.22(16) . .
C6 N3 Co1 112.01(15) . .
C10 N3 Co1 129.72(18) . .
C10 N3 C6 118.2(2) . .
C21 N4 Co1 118.77(16) . .
C25 N4 Co1 119.88(17) . .
C25 N4 C21 120.6(2) . .
C31 N5 Co1 127.88(19) . .
C35 N5 Co1 113.50(15) . .
C35 N5 C31 118.3(2) . .
C26 N6 Co1 113.76(17) . .
C30 N6 Co1 127.54(17) . .
C30 N6 C26 118.7(2) . .
C18 N7 C19 115.5(2) . .
C39 N8 C38 115.8(2) . .
N1 C1 C2 121.8(2) . .
N1 C1 C15 115.1(2) . .
C2 C1 C15 123.1(2) . .
C1 C2 H2 119.9 . .
C1 C2 C3 120.1(2) . .
C3 C2 H2 119.9 . .
C2 C3 C4 117.4(2) . .
C2 C3 C16 121.1(2) . .
C4 C3 C16 121.4(2) . .
C3 C4 H4 119.8 . .
C5 C4 C3 120.4(2) . .
C5 C4 H4 119.8 . .
N1 C5 C4 121.4(2) . .
N1 C5 C6 114.3(2) . .
C4 C5 C6 124.2(2) . .
N3 C6 C5 114.8(2) . .
N3 C6 C7 122.4(2) . .
C7 C6 C5 122.8(2) . .
C6 C7 H7 121.0 . .
C6 C7 C8 118.1(3) . .
C8 C7 H7 121.0 . .
C7 C8 H8 120.1 . .
C9 C8 C7 119.8(3) . .
C9 C8 H8 120.1 . .
C8 C9 H9 120.9 . .
C10 C9 C8 118.2(2) . .
C10 C9 H9 120.9 . .
N3 C10 C9 123.3(3) . .
N3 C10 H10 118.3 . .
C9 C10 H10 118.3 . .
N2 C11 H11 118.7 . .
N2 C11 C12 122.7(2) . .
C12 C11 H11 118.7 . .
C11 C12 H12 120.4 . .
C13 C12 C11 119.3(2) . .
C13 C12 H12 120.4 . .
C12 C13 H13 120.8 . .
C12 C13 C14 118.5(2) . .
C14 C13 H13 120.8 . .
C13 C14 H14 120.5 . .
C15 C14 C13 119.1(2) . .
C15 C14 H14 120.5 . .
N2 C15 C1 114.5(2) . .
N2 C15 C14 122.6(2) . .
C14 C15 C1 122.9(2) . .
C17 C16 C3 121.1(2) . .
C20 C16 C3 122.4(2) . .
C20 C16 C17 116.5(2) . .
C16 C17 H17 120.4 . .
C18 C17 C16 119.3(2) . .
C18 C17 H17 120.4 . .
N7 C18 C17 124.7(2) . .
N7 C18 H18 117.7 . .
C17 C18 H18 117.7 . .
N7 C19 H19 117.8 . .
N7 C19 C20 124.3(3) . .
C20 C19 H19 117.8 . .
C16 C20 H20 120.2 . .
C19 C20 C16 119.6(3) . .
C19 C20 H20 120.2 . .
N4 C21 C22 120.7(2) . .
N4 C21 C35 112.6(2) . .
C22 C21 C35 126.4(2) . .
C21 C22 H22 120.2 . .
C21 C22 C23 119.6(2) . .
C23 C22 H22 120.2 . .
C22 C23 C36 119.8(2) . .
C24 C23 C22 118.7(2) . .
C24 C23 C36 121.2(2) . .
C23 C24 H24 120.3 . .
C25 C24 C23 119.4(2) . .
C25 C24 H24 120.3 . .
N4 C25 C24 120.9(2) . .
N4 C25 C26 112.0(2) . .
C24 C25 C26 126.9(2) . .
N6 C26 C25 113.7(2) . .
N6 C26 C27 121.5(2) . .
C27 C26 C25 124.8(2) . .
C26 C27 H27 120.5 . .
C26 C27 C28 119.0(2) . .
C28 C27 H27 120.5 . .
C27 C28 H28 120.4 . .
C29 C28 C27 119.2(2) . .
C29 C28 H28 120.4 . .
C28 C29 H29 120.4 . .
C28 C29 C30 119.2(3) . .
C30 C29 H29 120.4 . .
N6 C30 C29 122.5(2) . .
N6 C30 H30 118.7 . .
C29 C30 H30 118.7 . .
N5 C31 H31 119.0 . .
N5 C31 C32 122.1(3) . .
C32 C31 H31 119.0 . .
C31 C32 H32 120.4 . .
C33 C32 C31 119.2(2) . .
C33 C32 H32 120.4 . .
C32 C33 H33 120.3 . .
C32 C33 C34 119.5(3) . .
C34 C33 H33 120.3 . .
C33 C34 H34 120.7 . .
C35 C34 C33 118.6(2) . .
C35 C34 H34 120.7 . .
N5 C35 C21 113.8(2) . .
N5 C35 C34 122.3(2) . .
C34 C35 C21 123.7(2) . .
C37 C36 C23 120.9(2) . .
C37 C36 C40 117.0(2) . .
C40 C36 C23 122.0(2) . .
C36 C37 H37 120.3 . .
C38 C37 C36 119.4(2) . .
C38 C37 H37 120.3 . .
N8 C38 C37 124.3(3) . .
N8 C38 H38 117.9 . .
C37 C38 H38 117.9 . .
N8 C39 H39 117.7 . .
N8 C39 C40 124.6(2) . .
C40 C39 H39 117.7 . .
C36 C40 H40 120.5 . .
C39 C40 C36 119.0(3) . .
C39 C40 H40 120.5 . .
C54 C53 C55 117.0(2) . .
C56 C53 C54 121.5(2) . .
C56 C53 C55 121.3(2) . .
N14 C54 C53 178.1(3) . .
N13 C55 C53 179.5(3) . .
C53 C56 C57 121.7(2) . .
C61 C56 C53 120.9(2) . .
C61 C56 C57 117.4(2) . .
C56 C57 H57 119.6 . .
C58 C57 C56 120.9(2) . .
C58 C57 H57 119.6 . .
C57 C58 H58 119.4 . .
C57 C58 C59 121.1(2) . .
C59 C58 H58 119.4 . .
C58 C59 C60 117.8(2) . .
C62 C59 C58 122.3(2) . .
C62 C59 C60 119.8(2) . .
C59 C60 H60 119.5 . .
C61 C60 C59 121.1(2) . .
C61 C60 H60 119.5 . .
C56 C61 H61 119.2 . .
C60 C61 C56 121.7(2) . .
C60 C61 H61 119.2 . .
C59 C62 C64 122.4(2) . .
C63 C62 C59 119.8(2) . .
C63 C62 C64 117.5(2) . .
N15 C63 C62 177.0(3) . .
N16 C64 C62 179.4(3) . .
C42 C41 C43 115.6(2) . .
C42 C41 C44 122.1(3) . .
C44 C41 C43 122.1(2) . .
N10 C42 C41 179.0(3) . .
N9 C43 C41 179.4(4) . .
C41 C44 C45 121.1(2) . .
C41 C44 C49 121.5(2) . .
C45 C44 C49 117.4(2) . .
C44 C45 H45 119.3 . .
C46 C45 C44 121.5(3) . .
C46 C45 H45 119.3 . .
C45 C46 H46 119.4 . .
C45 C46 C47 121.1(2) . .
C47 C46 H46 119.4 . .
C48 C47 C46 117.0(2) . .
C50 C47 C46 121.0(2) . .
C50 C47 C48 122.0(2) . .
C47 C48 H48 119.2 . .
C49 C48 C47 121.6(3) . .
C49 C48 H48 119.2 . .
C44 C49 H49 119.3 . .
C48 C49 C44 121.4(2) . .
C48 C49 H49 119.3 . .
C47 C50 C51 123.2(2) . .
C47 C50 C52 120.6(3) . .
C52 C50 C51 115.9(2) . .
N12 C51 C50 177.7(3) . .
N11 C52 C50 178.9(3) . .
C65 N17 C66 123.9(3) . .
C65 N17 C67 120.9(4) . .
C67 N17 C66 115.2(3) . .
O1 C65 N17 120.1(5) . .
O1 C65 H65 120.0 . .
N17 C65 H65 120.0 . .
N17 C66 H66A 109.5 . .
N17 C66 H66B 109.5 . .
N17 C66 H66C 109.5 . .
H66A C66 H66B 109.5 . .
H66A C66 H66C 109.5 . .
H66B C66 H66C 109.5 . .
N17 C67 H67A 109.5 . .
N17 C67 H67B 109.5 . .
N17 C67 H67C 109.5 . .
H67A C67 H67B 109.5 . .
H67A C67 H67C 109.5 . .
H67B C67 H67C 109.5 . .
C68 O2 H2A 109.5 . .
O2 C68 H68A 109.5 . .
O2 C68 H68B 109.5 . .
O2 C68 H68C 109.5 . .
H68A C68 H68B 109.5 . .
H68A C68 H68C 109.5 . .
H68B C68 H68C 109.5 . .

loop_
_geom_bond_atom_site_label_1
_geom_bond_atom_site_label_2
_geom_bond_distance
_geom_bond_site_symmetry_2
Co1 N1 1.962(2) .
Co1 N2 2.242(2) .
Co1 N3 2.215(2) .
Co1 N4 1.888(2) .
Co1 N5 2.024(2) .
Co1 N6 2.013(2) .
N1 C1 1.358(3) .
N1 C5 1.355(3) .
N2 C11 1.338(3) .
N2 C15 1.349(3) .
N3 C6 1.345(3) .
N3 C10 1.341(3) .
N4 C21 1.351(3) .
N4 C25 1.349(3) .
N5 C31 1.350(3) .
N5 C35 1.350(3) .
N6 C26 1.370(3) .
N6 C30 1.338(3) .
N7 C18 1.327(3) .
N7 C19 1.344(4) .
N8 C38 1.339(3) .
N8 C39 1.333(4) .
C1 C2 1.383(3) .
C1 C15 1.487(3) .
C2 H2 0.9500 .
C2 C3 1.392(3) .
C3 C4 1.399(3) .
C3 C16 1.485(3) .
C4 H4 0.9500 .
C4 C5 1.382(3) .
C5 C6 1.492(3) .
C6 C7 1.392(4) .
C7 H7 0.9500 .
C7 C8 1.392(4) .
C8 H8 0.9500 .
C8 C9 1.384(4) .
C9 H9 0.9500 .
C9 C10 1.377(4) .
C10 H10 0.9500 .
C11 H11 0.9500 .
C11 C12 1.388(3) .
C12 H12 0.9500 .
C12 C13 1.379(4) .
C13 H13 0.9500 .
C13 C14 1.388(4) .
C14 H14 0.9500 .
C14 C15 1.383(3) .
C16 C17 1.396(3) .
C16 C20 1.390(4) .
C17 H17 0.9500 .
C17 C18 1.377(3) .
C18 H18 0.9500 .
C19 H19 0.9500 .
C19 C20 1.372(4) .
C20 H20 0.9500 .
C21 C22 1.386(3) .
C21 C35 1.478(3) .
C22 H22 0.9500 .
C22 C23 1.396(3) .
C23 C24 1.393(3) .
C23 C36 1.487(3) .
C24 H24 0.9500 .
C24 C25 1.388(3) .
C25 C26 1.461(4) .
C26 C27 1.386(3) .
C27 H27 0.9500 .
C27 C28 1.396(4) .
C28 H28 0.9500 .
C28 C29 1.380(4) .
C29 H29 0.9500 .
C29 C30 1.384(4) .
C30 H30 0.9500 .
C31 H31 0.9500 .
C31 C32 1.385(4) .
C32 H32 0.9500 .
C32 C33 1.374(4) .
C33 H33 0.9500 .
C33 C34 1.387(3) .
C34 H34 0.9500 .
C34 C35 1.385(3) .
C36 C37 1.389(4) .
C36 C40 1.397(3) .
C37 H37 0.9500 .
C37 C38 1.378(4) .
C38 H38 0.9500 .
C39 H39 0.9500 .
C39 C40 1.380(4) .
C40 H40 0.9500 .
N13 C55 1.154(3) .
N14 C54 1.163(3) .
N15 C63 1.156(3) .
N16 C64 1.149(3) .
C53 C54 1.413(4) .
C53 C55 1.418(3) .
C53 C56 1.413(3) .
C56 C57 1.437(3) .
C56 C61 1.410(4) .
C57 H57 0.9500 .
C57 C58 1.369(3) .
C58 H58 0.9500 .
C58 C59 1.418(4) .
C59 C60 1.421(3) .
C59 C62 1.416(3) .
C60 H60 0.9500 .
C60 C61 1.366(3) .
C61 H61 0.9500 .
C62 C63 1.409(4) .
C62 C64 1.420(3) .
N9 C43 1.146(4) .
N10 C42 1.162(4) .
N11 C52 1.154(4) .
N12 C51 1.154(4) .
C41 C42 1.416(4) .
C41 C43 1.425(4) .
C41 C44 1.417(4) .
C44 C45 1.420(4) .
C44 C49 1.421(4) .
C45 H45 0.9500 .
C45 C46 1.362(4) .
C46 H46 0.9500 .
C46 C47 1.437(4) .
C47 C48 1.417(4) .
C47 C50 1.406(4) .
C48 H48 0.9500 .
C48 C49 1.364(4) .
C49 H49 0.9500 .
C50 C51 1.425(4) .
C50 C52 1.422(4) .
O1 C65 1.208(5) .
N17 C65 1.374(5) .
N17 C66 1.498(5) .
N17 C67 1.465(4) .
C65 H65 0.9500 .
C66 H66A 0.9800 .
C66 H66B 0.9800 .
C66 H66C 0.9800 .
C67 H67A 0.9800 .
C67 H67B 0.9800 .
C67 H67C 0.9800 .
O2 H2A 0.8400 .
O2 C68 1.369(4) .
C68 H68A 0.9800 .
C68 H68B 0.9800 .
C68 H68C 0.9800 .
